data_2229976
loop_
_publ_author_name
'Seo, Daniel M.'
'Boyle, Paul D.'
'Henderson, Wesley A.'

_publ_section_title
;
 Poly[[(acetonitrile)lithium(I)]-\m~3~-tetrafluoridoborato]
;
_journal_coeditor_code FJ2410
_journal_issue 5
_journal_name_full 'Acta Crystallographica Section E'
_journal_page_first m547
_journal_paper_doi 10.1107/S1600536811012141
_journal_volume 67
_journal_year 2011
_chemical_formula_iupac '[Li (B F4) (C2 H3 N)]'
_chemical_formula_moiety 'C2 H3 B F4 Li N'
_chemical_formula_sum 'C2 H3 B F4 Li N'
_chemical_formula_weight 134.80
_chemical_name_systematic
;
Poly[[(acetonitrile)lithium(I)]-\m~3~-tetrafluoridoborato]
;
_space_group_IT_number 14
_symmetry_cell_setting monoclinic
_symmetry_space_group_name_Hall '-P 2ybc'
_symmetry_space_group_name_H-M 'P 1 21/c 1'
_atom_sites_solution_hydrogens geom
_atom_sites_solution_primary direct
_atom_sites_solution_secondary difmap
_audit_creation_method SHELXL-97
_cell_angle_alpha 90.00
_cell_angle_beta 95.5708(18)
_cell_angle_gamma 90.00
_cell_formula_units_Z 4
_cell_length_a 7.8248(6)
_cell_length_b 8.8187(7)
_cell_length_c 8.2932(6)
_cell_measurement_reflns_used 2729
_cell_measurement_temperature 110
_cell_measurement_theta_max 29.47
_cell_measurement_theta_min 2.62
_cell_volume 569.57(8)
_computing_cell_refinement 'SAINT (Bruker, 2009)'
_computing_data_collection 'APEX2 (Bruker, 2009)'
_computing_data_reduction 'SAINT (Bruker, 2009)'
_computing_molecular_graphics 'ORTEP-3 (Farrugia, 1997)'
_computing_publication_material
;
cif2tables.py (Boyle, 2008)
;
_computing_structure_refinement 'SHELXTL (Sheldrick, 2008)'
_computing_structure_solution 'SHELXS97 (Sheldrick, 2008)'
_diffrn_ambient_temperature 110
_diffrn_measured_fraction_theta_full 0.999
_diffrn_measured_fraction_theta_max 0.952
_diffrn_measurement_device_type 'Bruker--Nonius Kappa X8 APEXII'
_diffrn_measurement_method '\w and \f scans'
_diffrn_radiation_monochromator graphite
_diffrn_radiation_source 'fine-focus sealed tube'
_diffrn_radiation_type MoK\a
_diffrn_radiation_wavelength 0.71073
_diffrn_reflns_av_R_equivalents 0.0365
_diffrn_reflns_av_sigmaI/netI 0.0300
_diffrn_reflns_limit_h_max 12
_diffrn_reflns_limit_h_min -13
_diffrn_reflns_limit_k_max 14
_diffrn_reflns_limit_k_min -14
_diffrn_reflns_limit_l_max 13
_diffrn_reflns_limit_l_min -13
_diffrn_reflns_number 13920
_diffrn_reflns_theta_full 35.04
_diffrn_reflns_theta_max 36.48
_diffrn_reflns_theta_min 2.62
_diffrn_standards_decay_% 0
_diffrn_standards_interval_count 0
_diffrn_standards_interval_time 0
_diffrn_standards_number 0
_exptl_absorpt_coefficient_mu 0.182
_exptl_absorpt_correction_T_max 0.9714
_exptl_absorpt_correction_T_min 0.9407
_exptl_absorpt_correction_type multi-scan
_exptl_absorpt_process_details '(SADABS; Bruker, 2009)'
_exptl_crystal_colour colourless
_exptl_crystal_density_diffrn 1.572
_exptl_crystal_density_method 'not measured'
_exptl_crystal_description prism
_exptl_crystal_F_000 264
_exptl_crystal_size_max 0.34
_exptl_crystal_size_mid 0.26
_exptl_crystal_size_min 0.16
_refine_diff_density_max 0.426
_refine_diff_density_min -0.183
_refine_ls_extinction_method none
_refine_ls_goodness_of_fit_ref 1.052
_refine_ls_hydrogen_treatment refall
_refine_ls_matrix_type full
_refine_ls_number_parameters 94
_refine_ls_number_reflns 2650
_refine_ls_number_restraints 0
_refine_ls_restrained_S_all 1.052
_refine_ls_R_factor_all 0.0641
_refine_ls_R_factor_gt 0.0450
_refine_ls_shift/su_max 0.001
_refine_ls_shift/su_mean 0.000
_refine_ls_structure_factor_coef Fsqd
_refine_ls_weighting_details 'calc w=1/[\s^2^(Fo^2^)+(0.0588P)^2^+0.0555P] where P=(Fo^2^+2Fc^2^)/3'
_refine_ls_weighting_scheme calc
_refine_ls_wR_factor_gt 0.1079
_refine_ls_wR_factor_ref 0.1177
_reflns_number_gt 2001
_reflns_number_total 2650
_reflns_threshold_expression >2sigma(I)
_cod_data_source_file fj2410.cif
_cod_data_source_block I
_cod_original_sg_symbol_H-M 'P 21/c'
_cod_database_code 2229976
_cod_database_fobs_code 2229976

loop_
_symmetry_equiv_pos_as_xyz
'x, y, z'
'-x, y+1/2, -z+1/2'
'-x, -y, -z'
'x, -y-1/2, z-1/2'

loop_
_atom_site_type_symbol
_atom_site_label
_atom_site_fract_x
_atom_site_fract_y
_atom_site_fract_z
_atom_site_U_iso_or_equiv
_atom_site_adp_type
_atom_site_calc_flag
_atom_site_refinement_flags
_atom_site_occupancy
_atom_site_disorder_assembly
_atom_site_disorder_group
Li Li1 0.0962(2) 0.60760(19) 0.7753(2) 0.0207(3) Uani d . 1 . .
N N1 0.21544(11) 0.47042(10) 0.62923(10) 0.02471(18) Uani d . 1 . .
C C1 0.28947(11) 0.38756(11) 0.55611(11) 0.01953(17) Uani d . 1 . .
C C2 0.38544(13) 0.28199(12) 0.46485(13) 0.02381(19) Uani d . 1 . .
H H2A 0.447(3) 0.336(2) 0.392(2) 0.058(5) Uiso d . 1 . .
H H2B 0.309(2) 0.211(2) 0.408(2) 0.049(5) Uiso d . 1 . .
H H2C 0.461(3) 0.223(2) 0.533(2) 0.059(5) Uiso d . 1 . .
B B1 0.19662(13) 0.58984(12) 1.14638(12) 0.01831(18) Uani d . 1 . .
F F1 0.21991(8) 0.59642(7) 0.98110(7) 0.02477(14) Uani d . 1 . .
F F2 0.12648(7) 0.44806(6) 1.17989(8) 0.02285(14) Uani d . 1 . .
F F3 0.07681(9) 0.70149(7) 1.17969(9) 0.03087(16) Uani d . 1 . .
F F4 0.34930(8) 0.61145(9) 1.23724(8) 0.03467(19) Uani d . 1 . .

loop_
_atom_site_aniso_label
_atom_site_aniso_U_11
_atom_site_aniso_U_22
_atom_site_aniso_U_33
_atom_site_aniso_U_12
_atom_site_aniso_U_13
_atom_site_aniso_U_23
Li1 0.0227(7) 0.0198(7) 0.0202(8) 0.0011(6) 0.0048(6) 0.0011(6)
N1 0.0279(4) 0.0250(4) 0.0220(4) 0.0037(3) 0.0060(3) 0.0003(3)
C1 0.0205(4) 0.0204(4) 0.0176(4) -0.0002(3) 0.0016(3) 0.0005(3)
C2 0.0252(4) 0.0239(4) 0.0227(4) 0.0038(3) 0.0045(3) -0.0062(4)
B1 0.0195(4) 0.0181(4) 0.0175(4) -0.0047(3) 0.0030(3) -0.0010(3)
F1 0.0258(3) 0.0324(3) 0.0164(3) -0.0019(2) 0.0035(2) 0.0009(2)
F2 0.0219(3) 0.0168(3) 0.0304(3) -0.00237(19) 0.0056(2) 0.0023(2)
F3 0.0368(3) 0.0182(3) 0.0399(4) -0.0010(2) 0.0154(3) -0.0065(2)
F4 0.0272(3) 0.0515(4) 0.0238(3) -0.0175(3) -0.0052(2) 0.0047(3)

loop_
_atom_type_symbol
_atom_type_description
_atom_type_scat_dispersion_real
_atom_type_scat_dispersion_imag
_atom_type_scat_source
C C 0.0033 0.0016 'International Tables Vol C Tables 4.2.6.8 and 6.1.1.4'
H H 0.0000 0.0000 'International Tables Vol C Tables 4.2.6.8 and 6.1.1.4'
B B 0.0013 0.0007 'International Tables Vol C Tables 4.2.6.8 and 6.1.1.4'
F F 0.0171 0.0103 'International Tables Vol C Tables 4.2.6.8 and 6.1.1.4'
Li Li -0.0003 0.0001 'International Tables Vol C Tables 4.2.6.8 and 6.1.1.4'
N N 0.0061 0.0033 'International Tables Vol C Tables 4.2.6.8 and 6.1.1.4'

loop_
_geom_angle_atom_site_label_1
_geom_angle_atom_site_label_2
_geom_angle_atom_site_label_3
_geom_angle_site_symmetry_1
_geom_angle_site_symmetry_3
_geom_angle
_geom_angle_publ_flag
F3 Li1 F1 4_575 . 116.59(9) ?
F3 Li1 F2 4_575 3_567 106.33(9) ?
F1 Li1 F2 . 3_567 102.23(8) ?
F3 Li1 N1 4_575 . 108.18(9) ?
F1 Li1 N1 . . 106.74(8) ?
F2 Li1 N1 3_567 . 117.12(9) ?
C1 N1 Li1 . . 174.92(10) ?
N1 C1 C2 . . 179.24(10) ?
C1 C2 H2A . . 109.4(12) ?
C1 C2 H2B . . 110.4(11) ?
H2A C2 H2B . . 110.3(16) ?
C1 C2 H2C . . 111.7(11) ?
H2A C2 H2C . . 109.8(16) ?
H2B C2 H2C . . 105.1(16) ?
F4 B1 F1 . . 110.18(8) ?
F4 B1 F2 . . 110.71(8) ?
F1 B1 F2 . . 108.72(8) ?
F4 B1 F3 . . 111.05(8) ?
F1 B1 F3 . . 108.41(8) ?
F2 B1 F3 . . 107.69(7) ?
B1 F1 Li1 . . 141.75(8) ?
B1 F2 Li1 . 3_567 131.19(7) ?
B1 F3 Li1 . 4_576 133.56(8) ?

loop_
_geom_bond_atom_site_label_1
_geom_bond_atom_site_label_2
_geom_bond_site_symmetry_2
_geom_bond_distance
_geom_bond_publ_flag
Li1 F3 4_575 1.8609(18) ?
Li1 F1 . 1.8810(18) ?
Li1 F2 3_567 1.8820(18) ?
Li1 N1 . 2.0051(19) ?
N1 C1 . 1.1426(12) ?
C1 C2 . 1.4539(13) ?
C2 H2A . 0.94(2) ?
C2 H2B . 0.956(18) ?
C2 H2C . 0.935(19) ?
B1 F4 . 1.3626(11) ?
B1 F1 . 1.4013(12) ?
B1 F2 . 1.4041(11) ?
B1 F3 . 1.4053(12) ?

loop_
_geom_torsion_atom_site_label_1
_geom_torsion_atom_site_label_2
_geom_torsion_atom_site_label_3
_geom_torsion_atom_site_label_4
_geom_torsion_site_symmetry_1
_geom_torsion_site_symmetry_2
_geom_torsion_site_symmetry_3
_geom_torsion_site_symmetry_4
_geom_torsion
_geom_torsion_publ_flag
F4 B1 F1 Li1 . . . . -168.69(11) ?
F2 B1 F1 Li1 . . . . 69.82(15) ?
F3 B1 F1 Li1 . . . . -46.99(15) ?
F3 Li1 F1 B1 4_575 . . . 99.32(14) ?
F2 Li1 F1 B1 3_567 . . . -16.17(16) ?
N1 Li1 F1 B1 . . . . -139.69(11) ?
F4 B1 F2 Li1 . . . 3_567 132.27(10) ?
F1 B1 F2 Li1 . . . 3_567 -106.58(11) ?
F3 B1 F2 Li1 . . . 3_567 10.69(13) ?
F4 B1 F3 Li1 . . . 4_576 18.68(14) ?
F1 B1 F3 Li1 . . . 4_576 -102.49(12) ?
F2 B1 F3 Li1 . . . 4_576 140.04(10) ?
